data_4133879
loop_
_publ_author_name
'Petel, Brittney E.'
'Meyer, Rachel L.'
'Maiola, Michela L.'
'Brennessel, William W.'
'M\"uller, Astrid M'
'Matson, Ellen M.'

_publ_section_title
;
 Site-Selective Halogenation of Polyoxovanadate Clusters: Atomically
 Precise Models for Electronic Effects of Anion Doping in VO2.
;
_journal_name_full 'Journal of the American Chemical Society'
_journal_paper_doi 10.1021/jacs.9b11874
_journal_year 2019
_chemical_formula_moiety 'C24 H60 O19 V6, 2(C16 H36 N)'
_chemical_formula_sum 'C56 H132 N2 O19 V6'
_chemical_formula_weight 1443.27
_space_group_crystal_system orthorhombic
_space_group_IT_number 61
_space_group_name_Hall '-P 2ac 2ab'
_space_group_name_H-M_alt 'P b c a'
_atom_sites_solution_hydrogens geom
_atom_sites_solution_primary dual
_atom_sites_solution_secondary difmap
_audit_creation_date 2019-09-18
_audit_creation_method
;
Olex2 1.3-ac4
(compiled 2019.04.23 svn.r3594 for Rigaku Oxford Diffraction, GUI svn.r5739)
;
_cell_angle_alpha 90
_cell_angle_beta 90
_cell_angle_gamma 90
_cell_formula_units_Z 4
_cell_length_a 19.0957(3)
_cell_length_b 18.7627(3)
_cell_length_c 20.0038(3)
_cell_measurement_reflns_used 20978
_cell_measurement_temperature 100.00(10)
_cell_measurement_theta_max 76.8860
_cell_measurement_theta_min 4.0390
_cell_volume 7167.10(19)
_computing_cell_refinement 'CrysAlisPro 1.171.40.60a (Rigaku OD, 2019)'
_computing_data_collection 'CrysAlisPro 1.171.40.60a (Rigaku OD, 2019)'
_computing_data_reduction 'CrysAlisPro 1.171.40.60a (Rigaku OD, 2019)'
_computing_molecular_graphics 'Olex2 (Dolomanov et al., 2009)'
_computing_publication_material 'Olex2 (Dolomanov et al., 2009)'
_computing_structure_refinement 'ShelXL (Sheldrick, 2015b)'
_computing_structure_solution 'ShelXT (Sheldrick, 2015a)'
_diffrn_ambient_environment N~2~
_diffrn_ambient_temperature 100.00(10)
_diffrn_detector 'Hybrid Pixel Array Detector'
_diffrn_detector_area_resol_mean 10.0000
_diffrn_detector_type HyPix
_diffrn_measured_fraction_theta_full 0.997
_diffrn_measured_fraction_theta_max 0.980
_diffrn_measurement_details
;
List of Runs (angles in degrees, time in seconds):

  # Type    Start    End  Width  t~exp~   \w     \q     \k     \f   Frames
--------------------------------------------------------------------------
  1  \w     -5.00  20.00   0.50    1.25    --  -49.87  19.00-120.00   50
  2  \w    -88.00 -21.00   0.50    1.25    --  -49.87 132.00 -67.00  134
  3  \w   -118.00 -73.00   0.50    1.25    --  -49.87-125.00-120.00   90
  4  \w     -5.00  20.00   0.50    1.25    --  -49.87  19.00 150.00   50
  5  \w    -33.00  22.00   0.50    1.25    --  -49.87  38.00 150.00  110
  6  \w    -40.00 -15.00   0.50    4.99    --  -84.25  45.00-180.00   50
  7  \w   -121.00 -96.00   0.50    4.99    --  -84.25 -27.00 -90.00   50
  8  \w    118.00 177.00   0.50    4.99    --  105.75 132.00 -67.00  118
  9  \w    120.00 178.00   0.50    4.99    --  105.75  95.00-138.00  116
 10  \w    143.00 174.00   0.50    4.99    --  105.75  45.00-150.00   62
 11  \w    121.00 176.00   0.50    4.99    --  105.75 125.00 -30.00  110
 12  \w    109.00 165.00   0.50    4.99    --  105.75  30.00  30.00  112
 13  \w     82.00 123.00   0.50    4.99    --  105.75 -77.00 150.00   82
 14  \w     38.00  75.00   0.50    4.99    --  105.75 -61.00 -30.00   74
 15  \w     43.00  78.00   0.50    4.99    --  105.75 -61.00 -60.00   70
 16  \w     37.00  74.00   0.50    4.99    --  105.75 -94.00  60.00   74
 17  \w     40.00  79.00   0.50    4.99    --  105.75 -61.00  90.00   78
 18  \w    101.00 132.00   0.50    4.99    --  105.75  45.00-150.00   62
;
_diffrn_measurement_device 'four-circle diffractometer'
_diffrn_measurement_device_type 'XtaLAB Synergy, Dualflex, HyPix'
_diffrn_measurement_method '\w scans'
_diffrn_orient_matrix_type 'CrysAlisPro convention (1999,Acta A55,543-557)'
_diffrn_orient_matrix_UB_11 0.0176121000
_diffrn_orient_matrix_UB_12 -0.0745432000
_diffrn_orient_matrix_UB_13 -0.0274259000
_diffrn_orient_matrix_UB_21 0.0786866000
_diffrn_orient_matrix_UB_22 0.0173691000
_diffrn_orient_matrix_UB_23 0.0045209000
_diffrn_orient_matrix_UB_31 0.0017194000
_diffrn_orient_matrix_UB_32 -0.0295766000
_diffrn_orient_matrix_UB_33 0.0718985000
_diffrn_radiation_monochromator mirror
_diffrn_radiation_probe x-ray
_diffrn_radiation_type 'Cu K\a'
_diffrn_radiation_wavelength 1.54184
_diffrn_reflns_av_R_equivalents 0.0400
_diffrn_reflns_av_unetI/netI 0.0303
_diffrn_reflns_Laue_measured_fraction_full 0.997
_diffrn_reflns_Laue_measured_fraction_max 0.980
_diffrn_reflns_limit_h_max 24
_diffrn_reflns_limit_h_min -21
_diffrn_reflns_limit_k_max 23
_diffrn_reflns_limit_k_min -23
_diffrn_reflns_limit_l_max 25
_diffrn_reflns_limit_l_min -21
_diffrn_reflns_number 38510
_diffrn_reflns_point_group_measured_fraction_full 0.997
_diffrn_reflns_point_group_measured_fraction_max 0.980
_diffrn_reflns_theta_full 74.504
_diffrn_reflns_theta_max 78.129
_diffrn_reflns_theta_min 3.974
_diffrn_source 'micro-focus sealed X-ray tube'
_diffrn_source_type 'PhotonJet (Cu) X-ray Source'
_exptl_absorpt_coefficient_mu 6.822
_exptl_absorpt_correction_T_max 1.00000
_exptl_absorpt_correction_T_min 0.68386
_exptl_absorpt_correction_type multi-scan
_exptl_absorpt_process_details
;
CrysAlisPro 1.171.40.60a (Rigaku Oxford Diffraction, 2019)
Empirical absorption correction using spherical harmonics,
 implemented in SCALE3 ABSPACK scaling algorithm.
;
_exptl_crystal_colour teal
_exptl_crystal_colour_primary teal
_exptl_crystal_density_diffrn 1.338
_exptl_crystal_description block
_exptl_crystal_F_000 3088
_exptl_crystal_size_max 0.109
_exptl_crystal_size_mid 0.089
_exptl_crystal_size_min 0.051
_refine_diff_density_max 0.586
_refine_diff_density_min -0.491
_refine_diff_density_rms 0.067
_refine_ls_extinction_method none
_refine_ls_goodness_of_fit_ref 1.076
_refine_ls_hydrogen_treatment constr
_refine_ls_matrix_type full
_refine_ls_number_parameters 386
_refine_ls_number_reflns 7516
_refine_ls_number_restraints 0
_refine_ls_restrained_S_all 1.076
_refine_ls_R_factor_all 0.0404
_refine_ls_R_factor_gt 0.0352
_refine_ls_shift/su_max 0.001
_refine_ls_shift/su_mean 0.000
_refine_ls_structure_factor_coef Fsqd
_refine_ls_weighting_details 'w=1/[\s^2^(Fo^2^)+(0.0503P)^2^+4.6600P] where P=(Fo^2^+2Fc^2^)/3'
_refine_ls_weighting_scheme calc
_refine_ls_wR_factor_gt 0.0931
_refine_ls_wR_factor_ref 0.0961
_reflns_Friedel_coverage 0.000
_reflns_number_gt 6683
_reflns_number_total 7516
_reflns_threshold_expression 'I > 2\s(I)'
_cod_data_source_file ja9b11874_si_003.cif
_cod_data_source_block matbp42
_cod_database_code 4133879
_shelx_shelxl_version_number 2018/3
_shelx_space_group_comment
;
The symmetry employed for this shelxl refinement is uniquely defined
by the following loop, which should always be used as a source of
symmetry information in preference to the above space-group names.
They are only intended as comments.
;
_shelx_estimated_absorpt_t_max 0.722
_shelx_estimated_absorpt_t_min 0.523
_diffrn_oxdiff_digest_frames
;
01d8879157ae2f0821cfef672db9f2356f000309433
;
_reflns_odcompleteness_completeness 99.61
_reflns_odcompleteness_iscentric 1
_reflns_odcompleteness_theta 74.33
_olex2_refinement_description
;
1. Fixed Uiso
 At 1.2 times of:
  All C(H,H) groups
 At 1.5 times of:
  All C(H,H,H) groups
2.a Secondary CH2 refined with riding coordinates:
 C1(H1A,H1B), C3(H3A,H3B), C5(H5A,H5B), C7(H7A,H7B), C9(H9A,H9B), C11(H11A,
 H11B), C13(H13A,H13B), C14(H14A,H14B), C15(H15A,H15B), C17(H17A,H17B),
 C18(H18A,H18B), C19(H19A,H19B), C21(H21A,H21B), C22(H22A,H22B), C23(H23A,H23B),
  C25(H25A,H25B), C26(H26A,H26B), C27(H27A,H27B)
2.b Idealised Me refined as rotating group:
 C2(H2A,H2B,H2C), C4(H4A,H4B,H4C), C6(H6A,H6B,H6C), C8(H8A,H8B,H8C), C10(H10A,
 H10B,H10C), C12(H12A,H12B,H12C), C16(H16A,H16B,H16C), C20(H20A,H20B,H20C),
 C24(H24A,H24B,H24C), C28(H28A,H28B,H28C)
;
_olex2_submission_original_sample_id matbp42
_olex2_submission_special_instructions 'No special instructions were received'
_oxdiff_exptl_absorpt_empirical_details
;
Empirical correction (ABSPACK) includes:
- Absorption correction using spherical harmonics
- Frame scaling
;
_oxdiff_exptl_absorpt_empirical_full_max 1.601
_oxdiff_exptl_absorpt_empirical_full_min 0.613

loop_
_space_group_symop_operation_xyz
'x, y, z'
'-x+1/2, -y, z+1/2'
'-x, y+1/2, -z+1/2'
'x+1/2, -y+1/2, -z'
'-x, -y, -z'
'x-1/2, y, -z-1/2'
'x, -y-1/2, z-1/2'
'-x-1/2, y-1/2, z'

loop_
_atom_site_label
_atom_site_type_symbol
_atom_site_fract_x
_atom_site_fract_y
_atom_site_fract_z
_atom_site_U_iso_or_equiv
_atom_site_adp_type
_atom_site_occupancy
_atom_site_site_symmetry_order
_atom_site_calc_flag
_atom_site_refinement_flags_posn
_atom_site_refinement_flags_adp
_atom_site_refinement_flags_occupancy
V1 V 0.61554(2) 0.51961(2) 0.47490(2) 0.01397(8) Uani 1 1 d . . .
V2 V 0.51664(2) 0.37818(2) 0.48581(2) 0.01415(8) Uani 1 1 d . . .
V3 V 0.52899(2) 0.48899(2) 0.61262(2) 0.01411(8) Uani 1 1 d . . .
O1 O 0.69704(7) 0.53284(7) 0.45692(7) 0.0188(3) Uani 1 1 d . . .
O2 O 0.52927(7) 0.29380(7) 0.47502(7) 0.0195(3) Uani 1 1 d . . .
O3 O 0.54973(7) 0.48500(7) 0.69070(6) 0.0189(3) Uani 1 1 d . . .
O4 O 0.61320(6) 0.41383(7) 0.46531(6) 0.0161(3) Uani 1 1 d . . .
O5 O 0.62476(6) 0.50806(7) 0.57445(6) 0.0154(3) Uani 1 1 d . . .
O6 O 0.58530(7) 0.62026(7) 0.49193(6) 0.0158(3) Uani 1 1 d . . .
O7 O 0.57524(7) 0.52786(7) 0.38145(6) 0.0163(3) Uani 1 1 d . . .
O8 O 0.53893(7) 0.38631(7) 0.58400(6) 0.0163(3) Uani 1 1 d . . .
O9 O 0.50991(7) 0.59377(7) 0.60727(6) 0.0156(3) Uani 1 1 d . . .
O10 O 0.500000 0.500000 0.500000 0.0145(3) Uani 1 2 d S T P
C1 C 0.67191(11) 0.36817(12) 0.46975(11) 0.0246(4) Uani 1 1 d . . .
H1A H 0.665888 0.335897 0.507193 0.030 Uiso 1 1 calc R . .
H1B H 0.713685 0.396318 0.477785 0.030 Uiso 1 1 calc R . .
C2 C 0.68096(12) 0.32578(13) 0.40652(12) 0.0325(5) Uani 1 1 d . . .
H2A H 0.639492 0.298185 0.398373 0.049 Uiso 1 1 calc GR . .
H2B H 0.720412 0.294456 0.411117 0.049 Uiso 1 1 calc GR . .
H2C H 0.688734 0.357650 0.369717 0.049 Uiso 1 1 calc GR . .
C3 C 0.68362(10) 0.47168(11) 0.60135(10) 0.0210(4) Uani 1 1 d . . .
H3A H 0.721245 0.471723 0.568775 0.025 Uiso 1 1 calc R . .
H3B H 0.671040 0.422514 0.610330 0.025 Uiso 1 1 calc R . .
C4 C 0.70892(11) 0.50638(14) 0.66536(11) 0.0293(5) Uani 1 1 d . . .
H4A H 0.720950 0.555191 0.656679 0.044 Uiso 1 1 calc GR . .
H4B H 0.749384 0.481454 0.681610 0.044 Uiso 1 1 calc GR . .
H4C H 0.672439 0.504486 0.698336 0.044 Uiso 1 1 calc GR . .
C5 C 0.62755(10) 0.67907(11) 0.47398(10) 0.0221(4) Uani 1 1 d . . .
H5A H 0.599339 0.722060 0.474548 0.026 Uiso 1 1 calc R . .
H5B H 0.644815 0.672359 0.428815 0.026 Uiso 1 1 calc R . .
C6 C 0.68920(12) 0.68823(13) 0.52109(12) 0.0329(5) Uani 1 1 d . . .
H6A H 0.672285 0.697542 0.565432 0.049 Uiso 1 1 calc GR . .
H6B H 0.717517 0.727482 0.506367 0.049 Uiso 1 1 calc GR . .
H6C H 0.716787 0.645457 0.521269 0.049 Uiso 1 1 calc GR . .
C7 C 0.61338(10) 0.49499(12) 0.32832(10) 0.0222(4) Uani 1 1 d . . .
H7A H 0.599468 0.445419 0.324669 0.027 Uiso 1 1 calc R . .
H7B H 0.663020 0.496313 0.338544 0.027 Uiso 1 1 calc R . .
C8 C 0.60048(12) 0.53232(14) 0.26168(10) 0.0292(5) Uani 1 1 d . . .
H8A H 0.552872 0.524719 0.248024 0.044 Uiso 1 1 calc GR . .
H8B H 0.631570 0.513242 0.228483 0.044 Uiso 1 1 calc GR . .
H8C H 0.608891 0.582491 0.266617 0.044 Uiso 1 1 calc GR . .
C9 C 0.51262(11) 0.33175(11) 0.62667(10) 0.0215(4) Uani 1 1 d . . .
H9A H 0.508218 0.287714 0.601610 0.026 Uiso 1 1 calc R . .
H9B H 0.466448 0.345020 0.642603 0.026 Uiso 1 1 calc R . .
C10 C 0.56076(14) 0.32011(12) 0.68569(11) 0.0317(5) Uani 1 1 d . . .
H10A H 0.606603 0.307513 0.669915 0.048 Uiso 1 1 calc GR . .
H10B H 0.542692 0.282320 0.713056 0.048 Uiso 1 1 calc GR . .
H10C H 0.563562 0.363112 0.711556 0.048 Uiso 1 1 calc GR . .
C11 C 0.55208(10) 0.64114(11) 0.64526(9) 0.0201(4) Uani 1 1 d . . .
H11A H 0.565316 0.681639 0.617897 0.024 Uiso 1 1 calc R . .
H11B H 0.594518 0.616985 0.659289 0.024 Uiso 1 1 calc R . .
C12 C 0.51237(12) 0.66663(15) 0.70582(12) 0.0370(6) Uani 1 1 d . . .
H12A H 0.470014 0.689805 0.691824 0.056 Uiso 1 1 calc GR . .
H12B H 0.540778 0.699663 0.730463 0.056 Uiso 1 1 calc GR . .
H12C H 0.501016 0.626648 0.733736 0.056 Uiso 1 1 calc GR . .
N1 N 0.88348(8) 0.58638(9) 0.39763(8) 0.0188(3) Uani 1 1 d . . .
C13 C 0.94702(10) 0.63420(11) 0.38730(10) 0.0206(4) Uani 1 1 d . . .
H13A H 0.949714 0.646970 0.340382 0.025 Uiso 1 1 calc R . .
H13B H 0.940169 0.677815 0.412505 0.025 Uiso 1 1 calc R . .
C14 C 1.01640(10) 0.60122(11) 0.40808(11) 0.0226(4) Uani 1 1 d . . .
H14A H 1.026295 0.560317 0.379964 0.027 Uiso 1 1 calc R . .
H14B H 1.013223 0.584821 0.453965 0.027 Uiso 1 1 calc R . .
C15 C 1.07576(11) 0.65511(12) 0.40193(11) 0.0242(4) Uani 1 1 d . . .
H15A H 1.078683 0.671533 0.356037 0.029 Uiso 1 1 calc R . .
H15B H 1.065639 0.695999 0.429991 0.029 Uiso 1 1 calc R . .
C16 C 1.14558(11) 0.62330(12) 0.42241(11) 0.0277(5) Uani 1 1 d . . .
H16A H 1.143034 0.607536 0.468003 0.042 Uiso 1 1 calc GR . .
H16B H 1.181585 0.658722 0.418180 0.042 Uiso 1 1 calc GR . .
H16C H 1.156290 0.583526 0.394014 0.042 Uiso 1 1 calc GR . .
C17 C 0.81711(10) 0.62714(11) 0.38042(10) 0.0210(4) Uani 1 1 d . . .
H17A H 0.777328 0.596363 0.389144 0.025 Uiso 1 1 calc R . .
H17B H 0.813487 0.667576 0.410431 0.025 Uiso 1 1 calc R . .
C18 C 0.81136(11) 0.65435(12) 0.30922(10) 0.0236(4) Uani 1 1 d . . .
H18A H 0.820799 0.615888 0.278100 0.028 Uiso 1 1 calc R . .
H18B H 0.845623 0.691679 0.301760 0.028 Uiso 1 1 calc R . .
C19 C 0.73794(11) 0.68344(13) 0.29745(11) 0.0282(5) Uani 1 1 d . . .
H19A H 0.704358 0.645089 0.302916 0.034 Uiso 1 1 calc R . .
H19B H 0.727817 0.719336 0.330979 0.034 Uiso 1 1 calc R . .
C20 C 0.72887(14) 0.71597(17) 0.22864(12) 0.0417(6) Uani 1 1 d . . .
H20A H 0.758739 0.756881 0.224452 0.063 Uiso 1 1 calc GR . .
H20B H 0.680975 0.730167 0.222683 0.063 Uiso 1 1 calc GR . .
H20C H 0.741148 0.681464 0.195197 0.063 Uiso 1 1 calc GR . .
C21 C 0.89133(10) 0.52013(11) 0.35417(10) 0.0212(4) Uani 1 1 d . . .
H21A H 0.903252 0.535235 0.309214 0.025 Uiso 1 1 calc R . .
H21B H 0.930413 0.492454 0.371068 0.025 Uiso 1 1 calc R . .
C22 C 0.82765(11) 0.47168(11) 0.35017(10) 0.0232(4) Uani 1 1 d . . .
H22A H 0.792191 0.493518 0.322132 0.028 Uiso 1 1 calc R . .
H22B H 0.808010 0.465195 0.394480 0.028 Uiso 1 1 calc R . .
C23 C 0.84840(12) 0.39936(12) 0.32113(10) 0.0267(4) Uani 1 1 d . . .
H23A H 0.806453 0.374942 0.306180 0.032 Uiso 1 1 calc R . .
H23B H 0.877926 0.407065 0.282343 0.032 Uiso 1 1 calc R . .
C24 C 0.88708(14) 0.35168(13) 0.37030(12) 0.0351(5) Uani 1 1 d . . .
H24A H 0.930084 0.374192 0.383421 0.053 Uiso 1 1 calc GR . .
H24B H 0.897181 0.306745 0.349464 0.053 Uiso 1 1 calc GR . .
H24C H 0.858400 0.343993 0.409051 0.053 Uiso 1 1 calc GR . .
C25 C 0.87712(11) 0.56310(11) 0.47041(10) 0.0209(4) Uani 1 1 d . . .
H25A H 0.832012 0.540152 0.476260 0.025 Uiso 1 1 calc R . .
H25B H 0.912884 0.527596 0.479165 0.025 Uiso 1 1 calc R . .
C26 C 0.88383(11) 0.62160(11) 0.52245(10) 0.0219(4) Uani 1 1 d . . .
H26A H 0.848593 0.657919 0.514752 0.026 Uiso 1 1 calc R . .
H26B H 0.929619 0.643733 0.519250 0.026 Uiso 1 1 calc R . .
C27 C 0.87413(13) 0.58917(13) 0.59171(11) 0.0309(5) Uani 1 1 d . . .
H27A H 0.830063 0.563499 0.593013 0.037 Uiso 1 1 calc R . .
H27B H 0.911456 0.555233 0.599998 0.037 Uiso 1 1 calc R . .
C28 C 0.87447(15) 0.64512(14) 0.64640(11) 0.0384(6) Uani 1 1 d . . .
H28A H 0.918578 0.669668 0.646229 0.058 Uiso 1 1 calc GR . .
H28B H 0.867698 0.622507 0.688960 0.058 Uiso 1 1 calc GR . .
H28C H 0.837342 0.678612 0.638634 0.058 Uiso 1 1 calc GR . .

loop_
_atom_site_aniso_label
_atom_site_aniso_U_11
_atom_site_aniso_U_22
_atom_site_aniso_U_33
_atom_site_aniso_U_23
_atom_site_aniso_U_13
_atom_site_aniso_U_12
V1 0.01057(16) 0.01588(16) 0.01547(15) 0.00022(11) 0.00181(10) -0.00023(11)
V2 0.01237(15) 0.01439(16) 0.01568(15) -0.00008(11) 0.00123(11) 0.00075(11)
V3 0.01206(15) 0.01610(16) 0.01417(15) 0.00050(11) 0.00076(11) 0.00045(11)
O1 0.0141(6) 0.0215(7) 0.0209(6) -0.0001(5) 0.0025(5) -0.0001(5)
O2 0.0174(6) 0.0176(7) 0.0233(7) -0.0010(5) 0.0009(5) 0.0008(5)
O3 0.0155(6) 0.0229(7) 0.0182(6) 0.0012(5) -0.0005(5) -0.0003(5)
O4 0.0107(6) 0.0170(7) 0.0207(6) 0.0003(5) 0.0024(5) 0.0020(5)
O5 0.0094(6) 0.0207(7) 0.0161(6) 0.0017(5) -0.0010(5) 0.0007(5)
O6 0.0124(6) 0.0152(6) 0.0198(6) 0.0012(5) 0.0024(5) -0.0009(5)
O7 0.0133(6) 0.0206(7) 0.0150(6) -0.0001(5) 0.0036(5) 0.0001(5)
O8 0.0167(6) 0.0159(6) 0.0162(6) 0.0023(5) 0.0002(5) -0.0004(5)
O9 0.0147(6) 0.0160(7) 0.0160(6) -0.0012(5) -0.0009(5) -0.0001(5)
O10 0.0117(8) 0.0152(9) 0.0167(8) 0.0009(7) 0.0029(7) 0.0003(7)
C1 0.0153(9) 0.0228(10) 0.0357(11) 0.0005(9) 0.0007(8) 0.0037(8)
C2 0.0265(11) 0.0275(12) 0.0436(13) -0.0047(10) 0.0090(10) 0.0049(9)
C3 0.0148(9) 0.0258(10) 0.0222(9) 0.0030(8) 0.0000(7) 0.0055(8)
C4 0.0159(10) 0.0484(14) 0.0237(10) 0.0000(10) -0.0034(8) 0.0027(9)
C5 0.0181(9) 0.0173(10) 0.0308(10) 0.0021(8) 0.0069(8) -0.0038(7)
C6 0.0219(11) 0.0280(12) 0.0488(14) -0.0107(10) 0.0029(9) -0.0052(9)
C7 0.0156(9) 0.0314(11) 0.0195(9) -0.0044(8) 0.0053(7) 0.0004(8)
C8 0.0237(10) 0.0459(14) 0.0181(10) -0.0004(9) 0.0039(8) -0.0042(9)
C9 0.0261(10) 0.0180(10) 0.0204(9) 0.0041(8) 0.0015(8) -0.0033(8)
C10 0.0474(14) 0.0229(11) 0.0248(10) 0.0062(9) -0.0079(9) -0.0021(10)
C11 0.0214(9) 0.0179(9) 0.0209(9) -0.0008(7) -0.0041(7) -0.0018(7)
C12 0.0279(11) 0.0507(16) 0.0325(12) -0.0251(11) -0.0050(9) 0.0078(11)
N1 0.0151(8) 0.0196(8) 0.0218(8) -0.0003(6) 0.0034(6) 0.0001(6)
C13 0.0175(9) 0.0209(10) 0.0233(9) 0.0024(7) 0.0036(7) -0.0028(8)
C14 0.0176(9) 0.0218(10) 0.0285(10) 0.0014(8) 0.0033(8) 0.0003(8)
C15 0.0204(10) 0.0223(10) 0.0298(10) -0.0005(8) 0.0021(8) -0.0004(8)
C16 0.0197(10) 0.0292(12) 0.0342(11) -0.0020(9) -0.0007(8) -0.0012(8)
C17 0.0175(9) 0.0208(10) 0.0247(9) 0.0008(8) 0.0022(7) 0.0011(7)
C18 0.0229(10) 0.0258(11) 0.0223(9) -0.0006(8) 0.0014(7) 0.0005(8)
C19 0.0211(10) 0.0343(12) 0.0292(10) -0.0007(9) -0.0030(8) -0.0017(9)
C20 0.0363(13) 0.0575(18) 0.0314(12) 0.0049(12) -0.0076(10) 0.0093(12)
C21 0.0199(9) 0.0208(10) 0.0230(9) -0.0025(8) 0.0044(7) -0.0011(7)
C22 0.0209(10) 0.0250(10) 0.0238(9) -0.0038(8) 0.0039(8) -0.0025(8)
C23 0.0302(11) 0.0244(11) 0.0255(10) -0.0030(8) 0.0041(8) -0.0030(8)
C24 0.0464(14) 0.0249(12) 0.0340(12) 0.0023(10) 0.0045(10) 0.0011(10)
C25 0.0216(10) 0.0189(10) 0.0222(9) 0.0016(7) 0.0039(7) -0.0010(7)
C26 0.0199(10) 0.0235(11) 0.0223(10) -0.0009(8) 0.0010(7) -0.0003(8)
C27 0.0395(13) 0.0280(12) 0.0253(10) -0.0008(9) 0.0037(9) -0.0034(10)
C28 0.0555(16) 0.0363(14) 0.0235(11) -0.0040(10) 0.0000(10) -0.0012(12)

loop_
_atom_type_symbol
_atom_type_description
_atom_type_scat_dispersion_real
_atom_type_scat_dispersion_imag
_atom_type_scat_source
C C 0.0181 0.0091 'International Tables Vol C Tables 4.2.6.8 and 6.1.1.4'
H H 0.0000 0.0000 'International Tables Vol C Tables 4.2.6.8 and 6.1.1.4'
N N 0.0311 0.0180 'International Tables Vol C Tables 4.2.6.8 and 6.1.1.4'
O O 0.0492 0.0322 'International Tables Vol C Tables 4.2.6.8 and 6.1.1.4'
V V 0.0687 2.1097 'International Tables Vol C Tables 4.2.6.8 and 6.1.1.4'

loop_
_geom_angle_atom_site_label_1
_geom_angle_atom_site_label_2
_geom_angle_atom_site_label_3
_geom_angle
_geom_angle_site_symmetry_1
_geom_angle_site_symmetry_3
O1 V1 O4 98.79(6) . .
O1 V1 O5 98.77(6) . .
O1 V1 O6 99.82(6) . .
O1 V1 O7 98.55(6) . .
O1 V1 O10 179.55(6) . .
O4 V1 O5 89.42(5) . .
O4 V1 O6 161.38(5) . .
O4 V1 O7 88.78(5) . .
O4 V1 O10 80.78(4) . .
O5 V1 O7 162.66(5) . .
O5 V1 O10 81.38(4) . .
O6 V1 O5 87.62(5) . .
O6 V1 O7 88.59(5) . .
O6 V1 O10 80.60(4) . .
O7 V1 O10 81.31(4) . .
O2 V2 O4 99.34(6) . .
O2 V2 O6 100.93(6) . 5_666
O2 V2 O8 99.94(6) . .
O2 V2 O9 99.86(6) . 5_666
O2 V2 O10 179.01(5) . .
O4 V2 O8 88.84(5) . .
O4 V2 O10 79.78(4) . .
O6 V2 O4 159.66(6) 5_666 .
O6 V2 O8 89.28(5) 5_666 .
O6 V2 O9 87.52(5) 5_666 5_666
O6 V2 O10 79.93(4) 5_666 .
O8 V2 O10 80.53(4) . .
O9 V2 O4 87.42(5) 5_666 .
O9 V2 O8 160.18(6) 5_666 .
O9 V2 O10 79.65(4) 5_666 .
O3 V3 O5 98.77(6) . .
O3 V3 O7 100.25(6) . 5_666
O3 V3 O8 101.96(6) . .
O3 V3 O9 98.16(6) . .
O3 V3 O10 177.53(5) . .
O5 V3 O7 160.98(5) . 5_666
O5 V3 O8 88.66(5) . .
O5 V3 O10 80.40(4) . .
O7 V3 O10 80.58(4) 5_666 .
O8 V3 O7 87.71(5) . 5_666
O8 V3 O10 80.37(4) . .
O9 V3 O5 88.31(5) . .
O9 V3 O7 88.71(5) . 5_666
O9 V3 O8 159.88(5) . .
O9 V3 O10 79.51(4) . .
V1 O4 V2 109.45(6) . .
C1 O4 V1 125.39(12) . .
C1 O4 V2 120.98(12) . .
V1 O5 V3 108.37(6) . .
C3 O5 V1 119.74(11) . .
C3 O5 V3 119.30(11) . .
V2 O6 V1 109.42(6) 5_666 .
C5 O6 V1 121.88(11) . .
C5 O6 V2 126.99(12) . 5_666
V3 O7 V1 107.94(6) 5_666 .
C7 O7 V1 117.36(11) . .
C7 O7 V3 118.61(11) . 5_666
V2 O8 V3 109.19(6) . .
C9 O8 V2 117.07(11) . .
C9 O8 V3 118.87(11) . .
V2 O9 V3 110.74(6) 5_666 .
C11 O9 V2 118.50(11) . 5_666
C11 O9 V3 118.87(11) . .
V1 O10 V1 180.0 . 5_666
V1 O10 V2 90.024(11) 5_666 .
V1 O10 V2 89.976(11) 5_666 5_666
V1 O10 V2 90.025(11) . 5_666
V1 O10 V2 89.975(11) . .
V1 O10 V3 90.151(11) 5_666 .
V1 O10 V3 89.848(11) 5_666 5_666
V1 O10 V3 89.849(11) . .
V1 O10 V3 90.153(11) . 5_666
V2 O10 V2 180.0 5_666 .
V2 O10 V3 90.090(11) 5_666 .
V2 O10 V3 90.090(11) . 5_666
V2 O10 V3 89.910(11) . .
V2 O10 V3 89.910(11) 5_666 5_666
V3 O10 V3 179.999(16) 5_666 .
O4 C1 H1A 109.4 . .
O4 C1 H1B 109.4 . .
O4 C1 C2 111.01(18) . .
H1A C1 H1B 108.0 . .
C2 C1 H1A 109.4 . .
C2 C1 H1B 109.4 . .
C1 C2 H2A 109.5 . .
C1 C2 H2B 109.5 . .
C1 C2 H2C 109.5 . .
H2A C2 H2B 109.5 . .
H2A C2 H2C 109.5 . .
H2B C2 H2C 109.5 . .
O5 C3 H3A 109.3 . .
O5 C3 H3B 109.3 . .
O5 C3 C4 111.45(16) . .
H3A C3 H3B 108.0 . .
C4 C3 H3A 109.3 . .
C4 C3 H3B 109.3 . .
C3 C4 H4A 109.5 . .
C3 C4 H4B 109.5 . .
C3 C4 H4C 109.5 . .
H4A C4 H4B 109.5 . .
H4A C4 H4C 109.5 . .
H4B C4 H4C 109.5 . .
O6 C5 H5A 109.2 . .
O6 C5 H5B 109.2 . .
O6 C5 C6 111.93(17) . .
H5A C5 H5B 107.9 . .
C6 C5 H5A 109.2 . .
C6 C5 H5B 109.2 . .
C5 C6 H6A 109.5 . .
C5 C6 H6B 109.5 . .
C5 C6 H6C 109.5 . .
H6A C6 H6B 109.5 . .
H6A C6 H6C 109.5 . .
H6B C6 H6C 109.5 . .
O7 C7 H7A 109.3 . .
O7 C7 H7B 109.3 . .
O7 C7 C8 111.68(17) . .
H7A C7 H7B 107.9 . .
C8 C7 H7A 109.3 . .
C8 C7 H7B 109.3 . .
C7 C8 H8A 109.5 . .
C7 C8 H8B 109.5 . .
C7 C8 H8C 109.5 . .
H8A C8 H8B 109.5 . .
H8A C8 H8C 109.5 . .
H8B C8 H8C 109.5 . .
O8 C9 H9A 109.5 . .
O8 C9 H9B 109.5 . .
O8 C9 C10 110.92(17) . .
H9A C9 H9B 108.0 . .
C10 C9 H9A 109.5 . .
C10 C9 H9B 109.5 . .
C9 C10 H10A 109.5 . .
C9 C10 H10B 109.5 . .
C9 C10 H10C 109.5 . .
H10A C10 H10B 109.5 . .
H10A C10 H10C 109.5 . .
H10B C10 H10C 109.5 . .
O9 C11 H11A 109.6 . .
O9 C11 H11B 109.6 . .
O9 C11 C12 110.08(17) . .
H11A C11 H11B 108.2 . .
C12 C11 H11A 109.6 . .
C12 C11 H11B 109.6 . .
C11 C12 H12A 109.5 . .
C11 C12 H12B 109.5 . .
C11 C12 H12C 109.5 . .
H12A C12 H12B 109.5 . .
H12A C12 H12C 109.5 . .
H12B C12 H12C 109.5 . .
C13 N1 C21 108.94(14) . .
C13 N1 C25 111.21(15) . .
C17 N1 C13 109.71(15) . .
C17 N1 C21 111.30(15) . .
C17 N1 C25 107.10(14) . .
C21 N1 C25 108.58(15) . .
N1 C13 H13A 108.6 . .
N1 C13 H13B 108.6 . .
H13A C13 H13B 107.6 . .
C14 C13 N1 114.67(16) . .
C14 C13 H13A 108.6 . .
C14 C13 H13B 108.6 . .
C13 C14 H14A 109.5 . .
C13 C14 H14B 109.5 . .
C13 C14 C15 110.85(17) . .
H14A C14 H14B 108.1 . .
C15 C14 H14A 109.5 . .
C15 C14 H14B 109.5 . .
C14 C15 H15A 109.3 . .
C14 C15 H15B 109.3 . .
H15A C15 H15B 107.9 . .
C16 C15 C14 111.77(18) . .
C16 C15 H15A 109.3 . .
C16 C15 H15B 109.3 . .
C15 C16 H16A 109.5 . .
C15 C16 H16B 109.5 . .
C15 C16 H16C 109.5 . .
H16A C16 H16B 109.5 . .
H16A C16 H16C 109.5 . .
H16B C16 H16C 109.5 . .
N1 C17 H17A 108.2 . .
N1 C17 H17B 108.2 . .
H17A C17 H17B 107.4 . .
C18 C17 N1 116.26(16) . .
C18 C17 H17A 108.2 . .
C18 C17 H17B 108.2 . .
C17 C18 H18A 109.8 . .
C17 C18 H18B 109.8 . .
C17 C18 C19 109.41(16) . .
H18A C18 H18B 108.2 . .
C19 C18 H18A 109.8 . .
C19 C18 H18B 109.8 . .
C18 C19 H19A 109.0 . .
C18 C19 H19B 109.0 . .
H19A C19 H19B 107.8 . .
C20 C19 C18 112.95(18) . .
C20 C19 H19A 109.0 . .
C20 C19 H19B 109.0 . .
C19 C20 H20A 109.5 . .
C19 C20 H20B 109.5 . .
C19 C20 H20C 109.5 . .
H20A C20 H20B 109.5 . .
H20A C20 H20C 109.5 . .
H20B C20 H20C 109.5 . .
N1 C21 H21A 108.3 . .
N1 C21 H21B 108.3 . .
H21A C21 H21B 107.4 . .
C22 C21 N1 116.03(16) . .
C22 C21 H21A 108.3 . .
C22 C21 H21B 108.3 . .
C21 C22 H22A 109.6 . .
C21 C22 H22B 109.6 . .
C21 C22 C23 110.09(17) . .
H22A C22 H22B 108.2 . .
C23 C22 H22A 109.6 . .
C23 C22 H22B 109.6 . .
C22 C23 H23A 108.8 . .
C22 C23 H23B 108.8 . .
H23A C23 H23B 107.7 . .
C24 C23 C22 113.73(18) . .
C24 C23 H23A 108.8 . .
C24 C23 H23B 108.8 . .
C23 C24 H24A 109.5 . .
C23 C24 H24B 109.5 . .
C23 C24 H24C 109.5 . .
H24A C24 H24B 109.5 . .
H24A C24 H24C 109.5 . .
H24B C24 H24C 109.5 . .
N1 C25 H25A 108.2 . .
N1 C25 H25B 108.2 . .
H25A C25 H25B 107.4 . .
C26 C25 N1 116.15(16) . .
C26 C25 H25A 108.2 . .
C26 C25 H25B 108.2 . .
C25 C26 H26A 109.9 . .
C25 C26 H26B 109.9 . .
C25 C26 C27 108.92(17) . .
H26A C26 H26B 108.3 . .
C27 C26 H26A 109.9 . .
C27 C26 H26B 109.9 . .
C26 C27 H27A 109.2 . .
C26 C27 H27B 109.2 . .
H27A C27 H27B 107.9 . .
C28 C27 C26 112.26(19) . .
C28 C27 H27A 109.2 . .
C28 C27 H27B 109.2 . .
C27 C28 H28A 109.5 . .
C27 C28 H28B 109.5 . .
C27 C28 H28C 109.5 . .
H28A C28 H28B 109.5 . .
H28A C28 H28C 109.5 . .
H28B C28 H28C 109.5 . .

loop_
_geom_bond_atom_site_label_1
_geom_bond_atom_site_label_2
_geom_bond_distance
_geom_bond_site_symmetry_2
V1 O1 1.6164(13) .
V1 O4 1.9946(14) .
V1 O5 2.0109(13) .
V1 O6 2.0039(13) .
V1 O7 2.0275(13) .
V1 O10 2.2924(3) .
V2 O2 1.6160(14) .
V2 O4 2.0039(13) .
V2 O6 1.9970(13) 5_666
V2 O8 2.0157(13) .
V2 O9 2.0002(13) 5_666
V2 O10 2.3250(3) .
V3 O3 1.6130(13) .
V3 O5 2.0138(13) .
V3 O7 2.0188(13) 5_666
V3 O8 2.0188(14) .
V3 O9 2.0023(14) .
V3 O10 2.3291(3) .
O4 C1 1.414(2) .
O5 C3 1.421(2) .
O6 C5 1.413(2) .
O7 C7 1.428(2) .
O8 C9 1.424(2) .
O9 C11 1.420(2) .
C1 H1A 0.9700 .
C1 H1B 0.9700 .
C1 C2 1.504(3) .
C2 H2A 0.9600 .
C2 H2B 0.9600 .
C2 H2C 0.9600 .
C3 H3A 0.9700 .
C3 H3B 0.9700 .
C3 C4 1.516(3) .
C4 H4A 0.9600 .
C4 H4B 0.9600 .
C4 H4C 0.9600 .
C5 H5A 0.9700 .
C5 H5B 0.9700 .
C5 C6 1.518(3) .
C6 H6A 0.9600 .
C6 H6B 0.9600 .
C6 H6C 0.9600 .
C7 H7A 0.9700 .
C7 H7B 0.9700 .
C7 C8 1.526(3) .
C8 H8A 0.9600 .
C8 H8B 0.9600 .
C8 H8C 0.9600 .
C9 H9A 0.9700 .
C9 H9B 0.9700 .
C9 C10 1.512(3) .
C10 H10A 0.9600 .
C10 H10B 0.9600 .
C10 H10C 0.9600 .
C11 H11A 0.9700 .
C11 H11B 0.9700 .
C11 C12 1.507(3) .
C12 H12A 0.9600 .
C12 H12B 0.9600 .
C12 H12C 0.9600 .
N1 C13 1.523(2) .
N1 C17 1.520(2) .
N1 C21 1.524(3) .
N1 C25 1.525(2) .
C13 H13A 0.9700 .
C13 H13B 0.9700 .
C13 C14 1.520(3) .
C14 H14A 0.9700 .
C14 H14B 0.9700 .
C14 C15 1.524(3) .
C15 H15A 0.9700 .
C15 H15B 0.9700 .
C15 C16 1.517(3) .
C16 H16A 0.9600 .
C16 H16B 0.9600 .
C16 H16C 0.9600 .
C17 H17A 0.9700 .
C17 H17B 0.9700 .
C17 C18 1.517(3) .
C18 H18A 0.9700 .
C18 H18B 0.9700 .
C18 C19 1.523(3) .
C19 H19A 0.9700 .
C19 H19B 0.9700 .
C19 C20 1.516(3) .
C20 H20A 0.9600 .
C20 H20B 0.9600 .
C20 H20C 0.9600 .
C21 H21A 0.9700 .
C21 H21B 0.9700 .
C21 C22 1.520(3) .
C22 H22A 0.9700 .
C22 H22B 0.9700 .
C22 C23 1.528(3) .
C23 H23A 0.9700 .
C23 H23B 0.9700 .
C23 C24 1.521(3) .
C24 H24A 0.9600 .
C24 H24B 0.9600 .
C24 H24C 0.9600 .
C25 H25A 0.9700 .
C25 H25B 0.9700 .
C25 C26 1.518(3) .
C26 H26A 0.9700 .
C26 H26B 0.9700 .
C26 C27 1.524(3) .
C27 H27A 0.9700 .
C27 H27B 0.9700 .
C27 C28 1.516(3) .
C28 H28A 0.9600 .
C28 H28B 0.9600 .
C28 H28C 0.9600 .

loop_
_geom_torsion_atom_site_label_1
_geom_torsion_atom_site_label_2
_geom_torsion_atom_site_label_3
_geom_torsion_atom_site_label_4
_geom_torsion
_geom_torsion_site_symmetry_1
V1 O4 C1 C2 -121.43(16) .
V1 O5 C3 C4 142.01(14) .
V1 O6 C5 C6 -74.65(19) .
V1 O7 C7 C8 -152.49(13) .
V2 O4 C1 C2 84.02(19) .
V2 O6 C5 C6 121.87(16) 5_666
V2 O8 C9 C10 149.38(14) .
V2 O9 C11 C12 116.90(17) 5_666
V3 O5 C3 C4 -80.54(18) .
V3 O7 C7 C8 74.87(19) 5_666
V3 O8 C9 C10 -75.93(19) .
V3 O9 C11 C12 -103.67(18) .
N1 C13 C14 C15 -174.82(16) .
N1 C17 C18 C19 171.31(17) .
N1 C21 C22 C23 -165.13(17) .
N1 C25 C26 C27 178.42(17) .
C13 N1 C17 C18 60.4(2) .
C13 N1 C21 C22 -171.15(17) .
C13 N1 C25 C26 48.0(2) .
C13 C14 C15 C16 -179.98(17) .
C17 N1 C13 C14 175.47(16) .
C17 N1 C21 C22 -50.1(2) .
C17 N1 C25 C26 -71.8(2) .
C17 C18 C19 C20 176.5(2) .
C21 N1 C13 C14 -62.5(2) .
C21 N1 C17 C18 -60.3(2) .
C21 N1 C25 C26 167.89(16) .
C21 C22 C23 C24 75.9(2) .
C25 N1 C13 C14 57.2(2) .
C25 N1 C17 C18 -178.80(17) .
C25 N1 C21 C22 67.6(2) .
C25 C26 C27 C28 -175.55(19) .
